data_7057336
loop_
_publ_author_name
'Zhang, Yuxiang'
'Du, Liyong'
'Liu, Xinfang'
'Ding, Yuqiang'

_publ_section_title
;
 Synthesis, characterization, and thermal properties of cobalt(ii)
 compounds with guanidinate ligands
;
_journal_issue 11
_journal_name_full 'New Journal of Chemistry'
_journal_page_first 9110
_journal_paper_doi 10.1039/C8NJ01232F
_journal_volume 42
_journal_year 2018
_chemical_formula_sum 'C26 H64 Co N6 Si4'
_chemical_formula_weight 632.12
_space_group_crystal_system monoclinic
_space_group_IT_number 15
_space_group_name_Hall '-C 2yc'
_space_group_name_H-M_alt 'C 1 2/c 1'
_symmetry_space_group_name_Hall '-C 2yc'
_symmetry_space_group_name_H-M 'C 1 2/c 1'
_atom_sites_solution_hydrogens geom
_audit_creation_method SHELXL-2014/7
_audit_update_record
;
2017-03-14 deposited with the CCDC.
2018-04-24 downloaded from the CCDC.
;
_cell_angle_alpha 90
_cell_angle_beta 94.388(7)
_cell_angle_gamma 90
_cell_formula_units_Z 4
_cell_length_a 17.480(5)
_cell_length_b 8.610(2)
_cell_length_c 26.183(7)
_cell_measurement_reflns_used 6018
_cell_measurement_temperature 123(2)
_cell_measurement_theta_max 27.51
_cell_measurement_theta_min 2.64
_cell_volume 3929.1(18)
_computing_cell_refinement 'Bruker SAINT'
_computing_data_collection 'Bruker APEX2'
_computing_data_reduction 'Bruker SAINT'
_computing_molecular_graphics 'Bruker SHELXTL'
_computing_publication_material 'Bruker SHELXTL'
_computing_structure_refinement 'SHELXL-2014 (Sheldrick 2014)'
_computing_structure_solution 'SHELXS-97 (Sheldrick 2008)'
_diffrn_ambient_temperature 123(2)
_diffrn_measured_fraction_theta_full 0.988
_diffrn_measured_fraction_theta_max 0.988
_diffrn_measurement_device_type 'Bruker APEX-II CCD'
_diffrn_measurement_method '\f and \w scans'
_diffrn_radiation_type MoK\a
_diffrn_radiation_wavelength 0.71073
_diffrn_reflns_av_R_equivalents 0.0671
_diffrn_reflns_av_unetI/netI 0.0609
_diffrn_reflns_Laue_measured_fraction_full 0.988
_diffrn_reflns_Laue_measured_fraction_max 0.988
_diffrn_reflns_limit_h_max 20
_diffrn_reflns_limit_h_min -20
_diffrn_reflns_limit_k_max 10
_diffrn_reflns_limit_k_min -10
_diffrn_reflns_limit_l_max 31
_diffrn_reflns_limit_l_min -29
_diffrn_reflns_number 12078
_diffrn_reflns_point_group_measured_fraction_full 0.988
_diffrn_reflns_point_group_measured_fraction_max 0.988
_diffrn_reflns_theta_full 25.006
_diffrn_reflns_theta_max 25.006
_diffrn_reflns_theta_min 2.639
_exptl_absorpt_coefficient_mu 0.581
_exptl_crystal_density_diffrn 1.069
_exptl_crystal_F_000 1380
_exptl_crystal_size_max 0.270
_exptl_crystal_size_mid 0.240
_exptl_crystal_size_min 0.220
_refine_diff_density_max 0.598
_refine_diff_density_min -0.605
_refine_diff_density_rms 0.077
_refine_ls_extinction_method none
_refine_ls_goodness_of_fit_ref 1.124
_refine_ls_hydrogen_treatment constr
_refine_ls_matrix_type full
_refine_ls_number_parameters 178
_refine_ls_number_reflns 3431
_refine_ls_number_restraints 0
_refine_ls_restrained_S_all 1.124
_refine_ls_R_factor_all 0.0736
_refine_ls_R_factor_gt 0.0627
_refine_ls_shift/su_max 0.002
_refine_ls_shift/su_mean 0.000
_refine_ls_structure_factor_coef Fsqd
_refine_ls_weighting_details 'w=1/[\s^2^(Fo^2^)+(0.0452P)^2^+14.9620P] where P=(Fo^2^+2Fc^2^)/3'
_refine_ls_weighting_scheme calc
_refine_ls_wR_factor_gt 0.1466
_refine_ls_wR_factor_ref 0.1520
_reflns_Friedel_coverage 0.000
_reflns_number_gt 2924
_reflns_number_total 3431
_reflns_threshold_expression 'I > 2\s(I)'
_cod_data_source_file c8nj01232f1.cif
_cod_data_source_block 20170310_JNDX1_0m_a
_cod_depositor_comments 'Adding full bibliography for 7057336.cif.'
_cod_original_cell_volume 3929.0(17)
_cod_database_code 7057336
_shelx_shelxl_version_number 2014/7
_shelx_space_group_comment
;
The symmetry employed for this shelxl refinement is uniquely defined
by the following loop, which should always be used as a source of
symmetry information in preference to the above space-group names.
They are only intended as comments.
;
_shelx_estimated_absorpt_t_min 0.859
_shelx_estimated_absorpt_t_max 0.883

loop_
_space_group_symop_operation_xyz
'x, y, z'
'-x, y, -z+1/2'
'x+1/2, y+1/2, z'
'-x+1/2, y+1/2, -z+1/2'
'-x, -y, -z'
'x, -y, z-1/2'
'-x+1/2, -y+1/2, -z'
'x+1/2, -y+1/2, z-1/2'

loop_
_atom_site_label
_atom_site_type_symbol
_atom_site_fract_x
_atom_site_fract_y
_atom_site_fract_z
_atom_site_U_iso_or_equiv
_atom_site_adp_type
_atom_site_occupancy
_atom_site_site_symmetry_order
_atom_site_calc_flag
_atom_site_refinement_flags_posn
_atom_site_refinement_flags_adp
_atom_site_refinement_flags_occupancy
C1 C 0.3873(3) 0.4515(6) 0.3711(2) 0.0598(14) Uani 1 1 d . . .
H1A H 0.3541 0.4257 0.3405 0.090 Uiso 1 1 calc R U .
H1B H 0.3614 0.5270 0.3918 0.090 Uiso 1 1 calc R U .
H1C H 0.3984 0.3571 0.3913 0.090 Uiso 1 1 calc R U .
C2 C 0.4454(3) 0.6708(5) 0.3254(2) 0.0594(14) Uani 1 1 d . . .
H2A H 0.4934 0.7150 0.3150 0.089 Uiso 1 1 calc R U .
H2B H 0.4206 0.7453 0.3471 0.089 Uiso 1 1 calc R U .
H2C H 0.4111 0.6483 0.2949 0.089 Uiso 1 1 calc R U .
C3 C 0.4623(2) 0.5212(5) 0.35524(15) 0.0389(10) Uani 1 1 d . . .
H3 H 0.4968 0.5445 0.3865 0.047 Uiso 1 1 calc R U .
C4 C 0.5626(2) 0.3299(4) 0.33608(13) 0.0251(7) Uani 1 1 d . . .
C5 C 0.6491(2) 0.1398(5) 0.29796(15) 0.0349(9) Uani 1 1 d . . .
H5 H 0.6694 0.1216 0.3342 0.042 Uiso 1 1 calc R U .
C6 C 0.7128(3) 0.2069(6) 0.26782(18) 0.0520(12) Uani 1 1 d . . .
H6A H 0.6931 0.2249 0.2323 0.078 Uiso 1 1 calc R U .
H6B H 0.7557 0.1334 0.2685 0.078 Uiso 1 1 calc R U .
H6C H 0.7305 0.3053 0.2833 0.078 Uiso 1 1 calc R U .
C7 C 0.6218(3) -0.0131(6) 0.2741(2) 0.0681(16) Uani 1 1 d . . .
H7A H 0.5817 -0.0573 0.2940 0.102 Uiso 1 1 calc R U .
H7B H 0.6650 -0.0857 0.2742 0.102 Uiso 1 1 calc R U .
H7C H 0.6009 0.0048 0.2388 0.102 Uiso 1 1 calc R U .
C8 C 0.4981(3) 0.0548(6) 0.3925(2) 0.0662(16) Uani 1 1 d . . .
H8A H 0.4586 0.1191 0.3743 0.099 Uiso 1 1 calc R U .
H8B H 0.4742 -0.0138 0.4166 0.099 Uiso 1 1 calc R U .
H8C H 0.5238 -0.0080 0.3677 0.099 Uiso 1 1 calc R U .
C9 C 0.5264(4) 0.2683(7) 0.4845(2) 0.0793(19) Uani 1 1 d . . .
H9A H 0.5667 0.3177 0.5070 0.119 Uiso 1 1 calc R U .
H9B H 0.5016 0.1865 0.5034 0.119 Uiso 1 1 calc R U .
H9C H 0.4881 0.3463 0.4728 0.119 Uiso 1 1 calc R U .
C10 C 0.6523(4) 0.0586(7) 0.4525(2) 0.0751(17) Uani 1 1 d . . .
H10A H 0.6731 0.0042 0.4238 0.113 Uiso 1 1 calc R U .
H10B H 0.6349 -0.0176 0.4769 0.113 Uiso 1 1 calc R U .
H10C H 0.6922 0.1243 0.4696 0.113 Uiso 1 1 calc R U .
C11 C 0.7710(3) 0.3651(7) 0.4029(2) 0.0714(18) Uani 1 1 d . . .
H11A H 0.7750 0.2882 0.4306 0.107 Uiso 1 1 calc R U .
H11B H 0.8111 0.4440 0.4093 0.107 Uiso 1 1 calc R U .
H11C H 0.7776 0.3134 0.3702 0.107 Uiso 1 1 calc R U .
C12 C 0.6641(3) 0.5534(7) 0.46388(19) 0.0588(14) Uani 1 1 d . . .
H12A H 0.6138 0.6040 0.4636 0.088 Uiso 1 1 calc R U .
H12B H 0.7046 0.6311 0.4705 0.088 Uiso 1 1 calc R U .
H12C H 0.6684 0.4742 0.4908 0.088 Uiso 1 1 calc R U .
C13 C 0.6697(3) 0.6127(7) 0.3504(2) 0.0652(15) Uani 1 1 d . . .
H13A H 0.6679 0.5640 0.3165 0.098 Uiso 1 1 calc R U .
H13B H 0.7151 0.6793 0.3551 0.098 Uiso 1 1 calc R U .
H13C H 0.6234 0.6755 0.3531 0.098 Uiso 1 1 calc R U .
Co1 Co 0.5000 0.33583(8) 0.2500 0.0245(2) Uani 1 2 d S T P
N1 N 0.50109(17) 0.4148(4) 0.32236(11) 0.0282(7) Uani 1 1 d . . .
N2 N 0.58475(17) 0.2474(4) 0.29713(10) 0.0270(7) Uani 1 1 d . . .
N3 N 0.59962(17) 0.3258(4) 0.38663(11) 0.0289(7) Uani 1 1 d . . .
Si1 Si 0.56959(7) 0.18191(14) 0.42822(4) 0.0392(3) Uani 1 1 d . . .
Si2 Si 0.67450(6) 0.45994(15) 0.40045(4) 0.0368(3) Uani 1 1 d . . .

loop_
_atom_site_aniso_label
_atom_site_aniso_U_11
_atom_site_aniso_U_22
_atom_site_aniso_U_33
_atom_site_aniso_U_23
_atom_site_aniso_U_13
_atom_site_aniso_U_12
C1 0.049(3) 0.064(3) 0.070(3) 0.006(3) 0.030(2) 0.019(3)
C2 0.046(3) 0.039(3) 0.094(4) -0.009(3) 0.013(3) 0.010(2)
C3 0.030(2) 0.047(3) 0.038(2) -0.0127(18) -0.0016(17) 0.0145(19)
C4 0.0213(18) 0.0268(18) 0.0277(18) 0.0002(14) 0.0059(14) -0.0033(15)
C5 0.033(2) 0.038(2) 0.034(2) 0.0023(16) 0.0079(16) 0.0140(18)
C6 0.034(3) 0.071(3) 0.054(3) -0.001(2) 0.020(2) 0.009(2)
C7 0.061(3) 0.036(3) 0.110(5) -0.011(3) 0.023(3) 0.016(2)
C8 0.068(4) 0.066(4) 0.063(3) 0.026(3) -0.002(3) -0.027(3)
C9 0.117(5) 0.074(4) 0.054(3) 0.011(3) 0.052(3) 0.006(4)
C10 0.078(4) 0.075(4) 0.070(4) 0.030(3) -0.008(3) 0.021(3)
C11 0.024(2) 0.103(5) 0.086(4) -0.034(3) -0.005(2) 0.012(3)
C12 0.045(3) 0.076(4) 0.055(3) -0.028(3) 0.001(2) 0.000(3)
C13 0.057(3) 0.071(4) 0.066(3) 0.009(3) 0.000(3) -0.029(3)
Co1 0.0243(4) 0.0261(4) 0.0231(4) 0.000 0.0015(3) 0.000
N1 0.0265(17) 0.0326(17) 0.0253(15) -0.0053(12) 0.0007(12) 0.0103(14)
N2 0.0270(17) 0.0297(17) 0.0246(15) -0.0009(12) 0.0032(12) 0.0069(13)
N3 0.0239(16) 0.0401(18) 0.0226(15) 0.0006(12) 0.0017(12) 0.0030(14)
Si1 0.0461(7) 0.0439(7) 0.0279(6) 0.0082(5) 0.0052(5) 0.0056(5)
Si2 0.0233(6) 0.0525(7) 0.0345(6) -0.0100(5) 0.0021(4) -0.0018(5)

loop_
_atom_type_symbol
_atom_type_description
_atom_type_scat_dispersion_real
_atom_type_scat_dispersion_imag
_atom_type_scat_source
C C 0.0033 0.0016 'International Tables Vol C Tables 4.2.6.8 and 6.1.1.4'
H H 0.0000 0.0000 'International Tables Vol C Tables 4.2.6.8 and 6.1.1.4'
N N 0.0061 0.0033 'International Tables Vol C Tables 4.2.6.8 and 6.1.1.4'
O O 0.0106 0.0060 'International Tables Vol C Tables 4.2.6.8 and 6.1.1.4'
Si Si 0.0817 0.0704 'International Tables Vol C Tables 4.2.6.8 and 6.1.1.4'
Co Co 0.3494 0.9721 'International Tables Vol C Tables 4.2.6.8 and 6.1.1.4'

loop_
_geom_angle_atom_site_label_1
_geom_angle_atom_site_label_2
_geom_angle_atom_site_label_3
_geom_angle
_geom_angle_site_symmetry_1
_geom_angle_site_symmetry_3
C3 C1 H1A 109.5 . .
C3 C1 H1B 109.5 . .
H1A C1 H1B 109.5 . .
C3 C1 H1C 109.5 . .
H1A C1 H1C 109.5 . .
H1B C1 H1C 109.5 . .
C3 C2 H2A 109.5 . .
C3 C2 H2B 109.5 . .
H2A C2 H2B 109.5 . .
C3 C2 H2C 109.5 . .
H2A C2 H2C 109.5 . .
H2B C2 H2C 109.5 . .
N1 C3 C2 108.0(4) . .
N1 C3 C1 111.2(4) . .
C2 C3 C1 109.5(4) . .
N1 C3 H3 109.4 . .
C2 C3 H3 109.4 . .
C1 C3 H3 109.4 . .
N2 C4 N1 111.4(3) . .
N2 C4 N3 124.2(3) . .
N1 C4 N3 124.4(3) . .
N2 C5 C7 109.1(3) . .
N2 C5 C6 110.2(3) . .
C7 C5 C6 109.6(4) . .
N2 C5 H5 109.3 . .
C7 C5 H5 109.3 . .
C6 C5 H5 109.3 . .
C5 C6 H6A 109.5 . .
C5 C6 H6B 109.5 . .
H6A C6 H6B 109.5 . .
C5 C6 H6C 109.5 . .
H6A C6 H6C 109.5 . .
H6B C6 H6C 109.5 . .
C5 C7 H7A 109.5 . .
C5 C7 H7B 109.5 . .
H7A C7 H7B 109.5 . .
C5 C7 H7C 109.5 . .
H7A C7 H7C 109.5 . .
H7B C7 H7C 109.5 . .
Si1 C8 H8A 109.5 . .
Si1 C8 H8B 109.5 . .
H8A C8 H8B 109.5 . .
Si1 C8 H8C 109.5 . .
H8A C8 H8C 109.5 . .
H8B C8 H8C 109.5 . .
Si1 C9 H9A 109.5 . .
Si1 C9 H9B 109.5 . .
H9A C9 H9B 109.5 . .
Si1 C9 H9C 109.5 . .
H9A C9 H9C 109.5 . .
H9B C9 H9C 109.5 . .
Si1 C10 H10A 109.5 . .
Si1 C10 H10B 109.5 . .
H10A C10 H10B 109.5 . .
Si1 C10 H10C 109.5 . .
H10A C10 H10C 109.5 . .
H10B C10 H10C 109.5 . .
Si2 C11 H11A 109.5 . .
Si2 C11 H11B 109.5 . .
H11A C11 H11B 109.5 . .
Si2 C11 H11C 109.5 . .
H11A C11 H11C 109.5 . .
H11B C11 H11C 109.5 . .
Si2 C12 H12A 109.5 . .
Si2 C12 H12B 109.5 . .
H12A C12 H12B 109.5 . .
Si2 C12 H12C 109.5 . .
H12A C12 H12C 109.5 . .
H12B C12 H12C 109.5 . .
Si2 C13 H13A 109.5 . .
Si2 C13 H13B 109.5 . .
H13A C13 H13B 109.5 . .
Si2 C13 H13C 109.5 . .
H13A C13 H13C 109.5 . .
H13B C13 H13C 109.5 . .
N2 Co1 N2 135.37(18) . 2_655
N2 Co1 N1 131.42(12) . 2_655
N2 Co1 N1 66.12(12) 2_655 2_655
N2 Co1 N1 66.12(12) . .
N2 Co1 N1 131.42(12) 2_655 .
N1 Co1 N1 140.49(18) 2_655 .
N2 Co1 C4 145.34(11) . 2_655
N2 Co1 C4 33.02(12) 2_655 2_655
N1 Co1 C4 33.10(12) 2_655 2_655
N1 Co1 C4 148.42(12) . 2_655
C4 N1 C3 126.1(3) . .
C4 N1 Co1 91.0(2) . .
C3 N1 Co1 142.8(2) . .
C4 N2 C5 126.9(3) . .
C4 N2 Co1 91.4(2) . .
C5 N2 Co1 141.7(2) . .
C4 N3 Si1 117.1(2) . .
C4 N3 Si2 116.8(2) . .
Si1 N3 Si2 126.00(17) . .
N3 Si1 C8 108.95(18) . .
N3 Si1 C9 111.6(2) . .
C8 Si1 C9 109.6(3) . .
N3 Si1 C10 110.7(2) . .
C8 Si1 C10 108.0(3) . .
C9 Si1 C10 107.9(3) . .
N3 Si2 C13 109.07(19) . .
N3 Si2 C12 110.1(2) . .
C13 Si2 C12 108.7(3) . .
N3 Si2 C11 112.0(2) . .
C13 Si2 C11 109.0(3) . .
C12 Si2 C11 107.8(2) . .

loop_
_geom_bond_atom_site_label_1
_geom_bond_atom_site_label_2
_geom_bond_distance
_geom_bond_site_symmetry_2
C1 C3 1.528(6) .
C1 H1A 0.9800 .
C1 H1B 0.9800 .
C1 H1C 0.9800 .
C2 C3 1.524(6) .
C2 H2A 0.9800 .
C2 H2B 0.9800 .
C2 H2C 0.9800 .
C3 N1 1.459(5) .
C3 H3 1.0000 .
C4 N2 1.324(4) .
C4 N1 1.327(5) .
C4 N3 1.428(4) .
C5 N2 1.456(5) .
C5 C7 1.518(6) .
C5 C6 1.526(6) .
C5 H5 1.0000 .
C6 H6A 0.9800 .
C6 H6B 0.9800 .
C6 H6C 0.9800 .
C7 H7A 0.9800 .
C7 H7B 0.9800 .
C7 H7C 0.9800 .
C8 Si1 1.859(5) .
C8 H8A 0.9800 .
C8 H8B 0.9800 .
C8 H8C 0.9800 .
C9 Si1 1.862(5) .
C9 H9A 0.9800 .
C9 H9B 0.9800 .
C9 H9C 0.9800 .
C10 Si1 1.866(5) .
C10 H10A 0.9800 .
C10 H10B 0.9800 .
C10 H10C 0.9800 .
C11 Si2 1.872(5) .
C11 H11A 0.9800 .
C11 H11B 0.9800 .
C11 H11C 0.9800 .
C12 Si2 1.867(5) .
C12 H12A 0.9800 .
C12 H12B 0.9800 .
C12 H12C 0.9800 .
C13 Si2 1.854(5) .
C13 H13A 0.9800 .
C13 H13B 0.9800 .
C13 H13C 0.9800 .
Co1 N2 2.004(3) .
Co1 N2 2.004(3) 2_655
Co1 N1 2.012(3) 2_655
Co1 N1 2.012(3) .
Co1 C4 2.430(3) 2_655
N3 Si1 1.756(3) .
N3 Si2 1.762(3) .
